data_1503044
loop_
_publ_author_name
'Kao, Tzu-Ting'
'Syu, Siang-en'
'Jhang, Yi-Wun'
'Lin, Wenwei'

_publ_section_title
;
 Preparation of tetrasubstituted furans via intramolecular Wittig
 reactions with phosphorus ylides as intermediates.
;
_journal_issue 13
_journal_name_full 'Organic letters'
_journal_page_first 3066
_journal_page_last 3069
_journal_paper_doi 10.1021/ol101080q
_journal_volume 12
_journal_year 2010
_chemical_formula_moiety 'C34 H43 O2 P1'
_chemical_formula_sum 'C34 H43 O2 P'
_chemical_formula_weight 514.65
_chemical_name_systematic
;
 ?
;
_space_group_IT_number 2
_symmetry_cell_setting triclinic
_symmetry_space_group_name_Hall '-P 1'
_symmetry_space_group_name_H-M 'P -1'
_atom_sites_solution_hydrogens geom
_atom_sites_solution_primary direct
_atom_sites_solution_secondary difmap
_audit_creation_method SHELXL-97
_cell_angle_alpha 113.793(3)
_cell_angle_beta 99.156(4)
_cell_angle_gamma 114.617(4)
_cell_formula_units_Z 2
_cell_length_a 12.4771(10)
_cell_length_b 12.5044(10)
_cell_length_c 12.6807(10)
_cell_measurement_reflns_used 0
_cell_measurement_temperature 200(2)
_cell_measurement_theta_max 0
_cell_measurement_theta_min 0
_cell_volume 1513.1(2)
_computing_molecular_graphics 'Ortep-3 for Windows (Farrugia, 1997)'
_computing_publication_material 'WinGX publication routines (Farrugia, 1999)'
_computing_structure_refinement 'SHELXL-97 (Sheldrick, 1997)'
_computing_structure_solution 'SIR92 (Giacovazzo et al, 1993)'
_diffrn_ambient_temperature 200(2)
_diffrn_measured_fraction_theta_full 0.968
_diffrn_measured_fraction_theta_max 0.968
_diffrn_radiation_monochromator graphite
_diffrn_radiation_source 'fine-focus sealed tube'
_diffrn_radiation_type MoK\a
_diffrn_radiation_wavelength 0.71073
_diffrn_reflns_av_R_equivalents 0.1309
_diffrn_reflns_av_sigmaI/netI 0.0878
_diffrn_reflns_limit_h_max 12
_diffrn_reflns_limit_h_min -14
_diffrn_reflns_limit_k_max 14
_diffrn_reflns_limit_k_min -11
_diffrn_reflns_limit_l_max 14
_diffrn_reflns_limit_l_min -14
_diffrn_reflns_number 13032
_diffrn_reflns_theta_full 25.00
_diffrn_reflns_theta_max 25.00
_diffrn_reflns_theta_min 1.91
_exptl_absorpt_coefficient_mu 0.118
_exptl_absorpt_correction_T_max 0.9745
_exptl_absorpt_correction_T_min 0.9272
_exptl_absorpt_correction_type multi-scan
_exptl_crystal_colour yellow
_exptl_crystal_density_diffrn 1.130
_exptl_crystal_density_method 'not measured'
_exptl_crystal_description prism
_exptl_crystal_F_000 556
_exptl_crystal_size_max 0.65
_exptl_crystal_size_mid 0.24
_exptl_crystal_size_min 0.22
_refine_diff_density_max 0.679
_refine_diff_density_min -0.564
_refine_diff_density_rms 0.121
_refine_ls_extinction_method none
_refine_ls_goodness_of_fit_ref 1.033
_refine_ls_hydrogen_treatment fixed
_refine_ls_matrix_type full
_refine_ls_number_parameters 334
_refine_ls_number_reflns 5150
_refine_ls_number_restraints 0
_refine_ls_restrained_S_all 1.033
_refine_ls_R_factor_all 0.0793
_refine_ls_R_factor_gt 0.0590
_refine_ls_shift/su_max 0.000
_refine_ls_shift/su_mean 0.000
_refine_ls_structure_factor_coef Fsqd
_refine_ls_weighting_details 'calc w=1/[\s^2^(Fo^2^)+(0.1033P)^2^+0.0000P] where P=(Fo^2^+2Fc^2^)/3'
_refine_ls_weighting_scheme calc
_refine_ls_wR_factor_gt 0.1550
_refine_ls_wR_factor_ref 0.1751
_reflns_number_gt 3888
_reflns_number_total 5150
_reflns_threshold_expression >2sigma(I)
_cod_data_source_file ol101080q_si_003.cif
_cod_data_source_block a10632
_cod_database_code 1503044

loop_
_symmetry_equiv_pos_as_xyz
'x, y, z'
'-x, -y, -z'

loop_
_atom_site_label
_atom_site_type_symbol
_atom_site_fract_x
_atom_site_fract_y
_atom_site_fract_z
_atom_site_U_iso_or_equiv
_atom_site_adp_type
_atom_site_occupancy
_atom_site_symmetry_multiplicity
_atom_site_calc_flag
_atom_site_refinement_flags
C1 C 0.2244(2) 0.4733(3) 0.5700(2) 0.0359(6) Uani 1 1 d .
H1A H 0.2219 0.5082 0.5126 0.043 Uiso 1 1 calc R
H1B H 0.2184 0.5339 0.6455 0.043 Uiso 1 1 calc R
C2 C 0.3550(2) 0.4889(3) 0.6100(3) 0.0469(7) Uani 1 1 d .
H2A H 0.3679 0.4392 0.5345 0.056 Uiso 1 1 calc R
H2B H 0.3565 0.4465 0.6609 0.056 Uiso 1 1 calc R
C3 C 0.4644(3) 0.6405(3) 0.6861(3) 0.0608(8) Uani 1 1 d .
H3A H 0.5460 0.6456 0.6875 0.073 Uiso 1 1 calc R
H3B H 0.4504 0.6877 0.6437 0.073 Uiso 1 1 calc R
C4 C 0.4768(4) 0.7159(4) 0.8186(3) 0.0854(11) Uani 1 1 d .
H4A H 0.5477 0.8123 0.8617 0.128 Uiso 1 1 calc R
H4B H 0.4939 0.6720 0.8624 0.128 Uiso 1 1 calc R
H4C H 0.3969 0.7126 0.8183 0.128 Uiso 1 1 calc R
C5 C 0.1180(2) 0.1789(3) 0.3930(2) 0.0367(6) Uani 1 1 d .
H5A H 0.1931 0.1883 0.4452 0.044 Uiso 1 1 calc R
H5B H 0.0441 0.0842 0.3569 0.044 Uiso 1 1 calc R
C6 C 0.1458(3) 0.1963(3) 0.2842(2) 0.0425(6) Uani 1 1 d .
H6A H 0.0735 0.1928 0.2343 0.051 Uiso 1 1 calc R
H6B H 0.2239 0.2879 0.3194 0.051 Uiso 1 1 calc R
C7 C 0.1648(3) 0.0843(3) 0.1987(2) 0.0497(7) Uani 1 1 d .
H7A H 0.1965 0.1086 0.1400 0.060 Uiso 1 1 calc R
H7B H 0.2316 0.0825 0.2505 0.060 Uiso 1 1 calc R
C8 C 0.0441(3) -0.0592(3) 0.1233(3) 0.0611(8) Uani 1 1 d .
H8A H 0.0638 -0.1257 0.0718 0.092 Uiso 1 1 calc R
H8B H -0.0216 -0.0597 0.0690 0.092 Uiso 1 1 calc R
H8C H 0.0124 -0.0849 0.1805 0.092 Uiso 1 1 calc R
C9 C -0.0477(2) 0.2874(3) 0.3928(2) 0.0354(6) Uani 1 1 d .
H9A H -0.0736 0.3477 0.4450 0.042 Uiso 1 1 calc R
H9B H -0.0183 0.3205 0.3378 0.042 Uiso 1 1 calc R
C10 C -0.1642(3) 0.1390(3) 0.3113(2) 0.0515(7) Uani 1 1 d .
H10A H -0.1352 0.0766 0.2700 0.062 Uiso 1 1 calc R
H10B H -0.2017 0.1115 0.3660 0.062 Uiso 1 1 calc R
C11 C -0.2664(3) 0.1204(4) 0.2124(3) 0.0695(9) Uani 1 1 d .
H11A H -0.3443 0.0283 0.1758 0.083 Uiso 1 1 calc R
H11B H -0.2882 0.1901 0.2535 0.083 Uiso 1 1 calc R
C12 C -0.2340(4) 0.1321(5) 0.1118(3) 0.0977(13) Uani 1 1 d .
H12A H -0.3060 0.1197 0.0532 0.147 Uiso 1 1 calc R
H12B H -0.2160 0.0610 0.0675 0.147 Uiso 1 1 calc R
H12C H -0.1580 0.2236 0.1462 0.147 Uiso 1 1 calc R
C13 C 0.0303(2) 0.2383(2) 0.59512(19) 0.0268(5) Uani 1 1 d .
H13 H -0.0145 0.1357 0.5409 0.032 Uiso 1 1 calc R
C14 C 0.1439(2) 0.2779(2) 0.7005(2) 0.0290(5) Uani 1 1 d .
C15 C 0.1948(2) 0.3940(3) 0.8206(2) 0.0392(6) Uani 1 1 d .
H15 H 0.1590 0.4499 0.8366 0.047 Uiso 1 1 calc R
C16 C 0.2962(3) 0.4272(3) 0.9154(2) 0.0487(7) Uani 1 1 d .
H16 H 0.3301 0.5060 0.9963 0.058 Uiso 1 1 calc R
C17 C 0.3492(3) 0.3466(3) 0.8938(3) 0.0527(7) Uani 1 1 d .
H17 H 0.4186 0.3697 0.9599 0.063 Uiso 1 1 calc R
C18 C 0.3009(3) 0.2329(3) 0.7762(3) 0.0486(7) Uani 1 1 d .
H18 H 0.3378 0.1782 0.7608 0.058 Uiso 1 1 calc R
C19 C 0.1985(2) 0.1984(3) 0.6804(2) 0.0366(6) Uani 1 1 d .
H19 H 0.1651 0.1193 0.5997 0.044 Uiso 1 1 calc R
C20 C -0.0716(2) 0.2615(2) 0.63576(19) 0.0284(5) Uani 1 1 d .
C21 C -0.0574(2) 0.3915(2) 0.6758(2) 0.0315(5) Uani 1 1 d .
C22 C -0.1637(2) 0.4163(2) 0.6961(2) 0.0325(6) Uani 1 1 d .
C23 C -0.2902(2) 0.3265(3) 0.6107(2) 0.0421(6) Uani 1 1 d .
H23 H -0.3133 0.2451 0.5364 0.050 Uiso 1 1 calc R
C24 C -0.3836(3) 0.3556(4) 0.6339(3) 0.0578(8) Uani 1 1 d .
H24 H -0.4702 0.2940 0.5753 0.069 Uiso 1 1 calc R
C25 C -0.3500(3) 0.4737(4) 0.7418(3) 0.0579(8) Uani 1 1 d .
H25 H -0.4142 0.4917 0.7584 0.070 Uiso 1 1 calc R
C26 C -0.2257(3) 0.5646(3) 0.8247(3) 0.0527(8) Uani 1 1 d .
H26 H -0.2032 0.6465 0.8981 0.063 Uiso 1 1 calc R
C27 C -0.1314(3) 0.5380(3) 0.8020(2) 0.0400(6) Uani 1 1 d .
H27 H -0.0444 0.6029 0.8590 0.048 Uiso 1 1 calc R
C28 C -0.1690(2) 0.1446(2) 0.6309(2) 0.0301(5) Uani 1 1 d .
C29 C -0.2462(2) 0.1584(2) 0.7107(2) 0.0307(5) Uani 1 1 d .
C30 C -0.1872(2) 0.2600(3) 0.8369(2) 0.0351(6) Uani 1 1 d .
H30 H -0.0977 0.3261 0.8738 0.042 Uiso 1 1 calc R
C31 C -0.2603(3) 0.2645(3) 0.9094(2) 0.0474(7) Uani 1 1 d .
H31 H -0.2200 0.3330 0.9962 0.057 Uiso 1 1 calc R
C32 C -0.3897(3) 0.1707(3) 0.8561(3) 0.0636(9) Uani 1 1 d .
H32 H -0.4391 0.1760 0.9057 0.076 Uiso 1 1 calc R
C33 C -0.4491(3) 0.0678(3) 0.7301(3) 0.0630(8) Uani 1 1 d .
H33 H -0.5388 0.0027 0.6933 0.076 Uiso 1 1 calc R
C34 C -0.3764(2) 0.0609(3) 0.6586(2) 0.0458(7) Uani 1 1 d .
H34 H -0.4161 -0.0112 0.5730 0.055 Uiso 1 1 calc R
O1 O 0.04117(16) 0.49251(18) 0.68986(17) 0.0442(5) Uani 1 1 d .
O2 O -0.19046(17) 0.02533(18) 0.56746(17) 0.0502(5) Uani 1 1 d .
P1 P 0.08319(5) 0.30119(6) 0.49336(5) 0.0287(2) Uani 1 1 d .

loop_
_atom_site_aniso_label
_atom_site_aniso_U_11
_atom_site_aniso_U_22
_atom_site_aniso_U_33
_atom_site_aniso_U_23
_atom_site_aniso_U_13
_atom_site_aniso_U_12
C1 0.0330(14) 0.0389(15) 0.0455(14) 0.0259(12) 0.0202(11) 0.0213(12)
C2 0.0367(15) 0.0538(18) 0.0571(17) 0.0286(15) 0.0240(13) 0.0279(14)
C3 0.0356(17) 0.064(2) 0.077(2) 0.0416(18) 0.0170(15) 0.0198(16)
C4 0.068(2) 0.072(3) 0.083(3) 0.029(2) 0.0118(19) 0.029(2)
C5 0.0504(15) 0.0429(15) 0.0371(13) 0.0255(12) 0.0284(12) 0.0323(13)
C6 0.0531(16) 0.0506(17) 0.0412(14) 0.0283(13) 0.0319(12) 0.0322(15)
C7 0.0615(19) 0.069(2) 0.0424(15) 0.0312(15) 0.0365(14) 0.0454(18)
C8 0.085(2) 0.066(2) 0.0455(17) 0.0269(16) 0.0338(16) 0.050(2)
C9 0.0418(14) 0.0402(15) 0.0379(13) 0.0241(12) 0.0202(11) 0.0273(13)
C10 0.0475(17) 0.0483(18) 0.0469(16) 0.0220(14) 0.0135(13) 0.0208(15)
C11 0.053(2) 0.082(3) 0.0557(19) 0.0306(18) 0.0142(16) 0.0300(19)
C12 0.088(3) 0.102(3) 0.066(2) 0.051(2) 0.014(2) 0.020(2)
C13 0.0349(13) 0.0261(12) 0.0299(12) 0.0152(10) 0.0197(10) 0.0216(11)
C14 0.0376(13) 0.0301(13) 0.0304(12) 0.0183(10) 0.0205(10) 0.0216(11)
C15 0.0488(16) 0.0381(15) 0.0353(13) 0.0154(12) 0.0201(12) 0.0292(13)
C16 0.0564(18) 0.0454(17) 0.0321(14) 0.0123(12) 0.0128(13) 0.0268(15)
C17 0.0506(17) 0.0543(19) 0.0502(17) 0.0291(15) 0.0079(13) 0.0282(16)
C18 0.0489(17) 0.0479(17) 0.0584(17) 0.0291(15) 0.0179(14) 0.0330(15)
C19 0.0446(15) 0.0362(14) 0.0398(14) 0.0196(12) 0.0214(12) 0.0285(13)
C20 0.0365(13) 0.0311(13) 0.0293(12) 0.0160(10) 0.0200(10) 0.0245(12)
C21 0.0402(14) 0.0357(14) 0.0343(13) 0.0206(11) 0.0240(11) 0.0270(13)
C22 0.0447(15) 0.0380(14) 0.0411(13) 0.0283(12) 0.0284(12) 0.0311(13)
C23 0.0486(17) 0.0508(17) 0.0411(14) 0.0266(13) 0.0195(13) 0.0345(15)
C24 0.0475(18) 0.080(2) 0.072(2) 0.0478(19) 0.0266(15) 0.0451(18)
C25 0.063(2) 0.079(2) 0.085(2) 0.055(2) 0.0515(19) 0.060(2)
C26 0.076(2) 0.0510(18) 0.0689(19) 0.0369(16) 0.0515(18) 0.0494(18)
C27 0.0502(16) 0.0377(15) 0.0507(15) 0.0263(13) 0.0324(13) 0.0305(13)
C28 0.0398(14) 0.0306(13) 0.0290(12) 0.0156(10) 0.0191(10) 0.0238(12)
C29 0.0405(14) 0.0317(13) 0.0357(13) 0.0214(11) 0.0232(11) 0.0249(12)
C30 0.0453(15) 0.0338(14) 0.0358(13) 0.0195(11) 0.0219(11) 0.0252(13)
C31 0.067(2) 0.0418(16) 0.0389(15) 0.0186(13) 0.0335(14) 0.0314(16)
C32 0.069(2) 0.069(2) 0.070(2) 0.0369(18) 0.0559(18) 0.0390(19)
C33 0.0413(17) 0.064(2) 0.070(2) 0.0288(18) 0.0344(16) 0.0190(16)
C34 0.0432(16) 0.0449(16) 0.0405(14) 0.0175(13) 0.0214(12) 0.0195(14)
O1 0.0490(11) 0.0351(10) 0.0693(12) 0.0318(9) 0.0398(9) 0.0283(10)
O2 0.0669(13) 0.0322(10) 0.0635(12) 0.0223(9) 0.0460(10) 0.0310(10)
P1 0.0346(4) 0.0318(4) 0.0326(4) 0.0195(3) 0.0198(3) 0.0229(3)

loop_
_atom_type_symbol
_atom_type_description
_atom_type_scat_dispersion_real
_atom_type_scat_dispersion_imag
_atom_type_scat_source
C C 0.0033 0.0016 'International Tables Vol C Tables 4.2.6.8 and 6.1.1.4'
H H 0.0000 0.0000 'International Tables Vol C Tables 4.2.6.8 and 6.1.1.4'
O O 0.0106 0.0060 'International Tables Vol C Tables 4.2.6.8 and 6.1.1.4'
P P 0.1023 0.0942 'International Tables Vol C Tables 4.2.6.8 and 6.1.1.4'

loop_
_geom_angle_atom_site_label_1
_geom_angle_atom_site_label_2
_geom_angle_atom_site_label_3
_geom_angle
C2 C1 P1 117.19(17)
C2 C1 H1A 108.0
P1 C1 H1A 108.0
C2 C1 H1B 108.0
P1 C1 H1B 108.0
H1A C1 H1B 107.2
C1 C2 C3 111.6(2)
C1 C2 H2A 109.3
C3 C2 H2A 109.3
C1 C2 H2B 109.3
C3 C2 H2B 109.3
H2A C2 H2B 108.0
C4 C3 C2 113.7(3)
C4 C3 H3A 108.8
C2 C3 H3A 108.8
C4 C3 H3B 108.8
C2 C3 H3B 108.8
H3A C3 H3B 107.7
C3 C4 H4A 109.5
C3 C4 H4B 109.5
H4A C4 H4B 109.5
C3 C4 H4C 109.5
H4A C4 H4C 109.5
H4B C4 H4C 109.5
C6 C5 P1 114.80(16)
C6 C5 H5A 108.6
P1 C5 H5A 108.6
C6 C5 H5B 108.6
P1 C5 H5B 108.6
H5A C5 H5B 107.5
C7 C6 C5 111.9(2)
C7 C6 H6A 109.2
C5 C6 H6A 109.2
C7 C6 H6B 109.2
C5 C6 H6B 109.2
H6A C6 H6B 107.9
C8 C7 C6 114.1(2)
C8 C7 H7A 108.7
C6 C7 H7A 108.7
C8 C7 H7B 108.7
C6 C7 H7B 108.7
H7A C7 H7B 107.6
C7 C8 H8A 109.5
C7 C8 H8B 109.5
H8A C8 H8B 109.5
C7 C8 H8C 109.5
H8A C8 H8C 109.5
H8B C8 H8C 109.5
C10 C9 P1 112.48(16)
C10 C9 H9A 109.1
P1 C9 H9A 109.1
C10 C9 H9B 109.1
P1 C9 H9B 109.1
H9A C9 H9B 107.8
C11 C10 C9 113.5(2)
C11 C10 H10A 108.9
C9 C10 H10A 108.9
C11 C10 H10B 108.9
C9 C10 H10B 108.9
H10A C10 H10B 107.7
C12 C11 C10 115.8(3)
C12 C11 H11A 108.3
C10 C11 H11A 108.3
C12 C11 H11B 108.3
C10 C11 H11B 108.3
H11A C11 H11B 107.4
C11 C12 H12A 109.5
C11 C12 H12B 109.5
H12A C12 H12B 109.5
C11 C12 H12C 109.5
H12A C12 H12C 109.5
H12B C12 H12C 109.5
C14 C13 C20 114.85(16)
C14 C13 P1 111.30(14)
C20 C13 P1 116.63(14)
C14 C13 H13 104.1
C20 C13 H13 104.1
P1 C13 H13 104.1
C19 C14 C15 118.4(2)
C19 C14 C13 120.60(19)
C15 C14 C13 121.03(18)
C16 C15 C14 120.3(2)
C16 C15 H15 119.8
C14 C15 H15 119.8
C15 C16 C17 120.6(2)
C15 C16 H16 119.7
C17 C16 H16 119.7
C18 C17 C16 119.8(2)
C18 C17 H17 120.1
C16 C17 H17 120.1
C17 C18 C19 120.0(2)
C17 C18 H18 120.0
C19 C18 H18 120.0
C18 C19 C14 121.0(2)
C18 C19 H19 119.5
C14 C19 H19 119.5
C21 C20 C28 128.34(18)
C21 C20 C13 118.6(2)
C28 C20 C13 113.06(18)
O1 C21 C20 122.39(18)
O1 C21 C22 115.33(19)
C20 C21 C22 122.2(2)
C23 C22 C27 118.8(2)
C23 C22 C21 122.7(2)
C27 C22 C21 118.5(2)
C22 C23 C24 120.1(3)
C22 C23 H23 119.9
C24 C23 H23 119.9
C25 C24 C23 119.9(3)
C25 C24 H24 120.0
C23 C24 H24 120.0
C26 C25 C24 120.6(2)
C26 C25 H25 119.7
C24 C25 H25 119.7
C25 C26 C27 120.1(3)
C25 C26 H26 120.0
C27 C26 H26 120.0
C26 C27 C22 120.4(3)
C26 C27 H27 119.8
C22 C27 H27 119.8
O2 C28 C20 122.69(18)
O2 C28 C29 115.2(2)
C20 C28 C29 121.96(19)
C30 C29 C34 119.7(2)
C30 C29 C28 121.1(2)
C34 C29 C28 119.0(2)
C29 C30 C31 119.5(2)
C29 C30 H30 120.2
C31 C30 H30 120.2
C32 C31 C30 120.4(2)
C32 C31 H31 119.8
C30 C31 H31 119.8
C31 C32 C33 120.3(2)
C31 C32 H32 119.8
C33 C32 H32 119.8
C34 C33 C32 119.5(3)
C34 C33 H33 120.3
C32 C33 H33 120.3
C33 C34 C29 120.5(2)
C33 C34 H34 119.7
C29 C34 H34 119.7
C9 P1 C1 109.89(11)
C9 P1 C5 106.83(11)
C1 P1 C5 108.31(11)
C9 P1 C13 109.92(10)
C1 P1 C13 116.84(11)
C5 P1 C13 104.47(10)

loop_
_geom_bond_atom_site_label_1
_geom_bond_atom_site_label_2
_geom_bond_distance
C1 C2 1.531(3)
C1 P1 1.814(2)
C1 H1A 0.9900
C1 H1B 0.9900
C2 C3 1.529(4)
C2 H2A 0.9900
C2 H2B 0.9900
C3 C4 1.501(5)
C3 H3A 0.9900
C3 H3B 0.9900
C4 H4A 0.9800
C4 H4B 0.9800
C4 H4C 0.9800
C5 C6 1.550(3)
C5 P1 1.818(2)
C5 H5A 0.9900
C5 H5B 0.9900
C6 C7 1.525(3)
C6 H6A 0.9900
C6 H6B 0.9900
C7 C8 1.519(4)
C7 H7A 0.9900
C7 H7B 0.9900
C8 H8A 0.9800
C8 H8B 0.9800
C8 H8C 0.9800
C9 C10 1.533(4)
C9 P1 1.802(2)
C9 H9A 0.9900
C9 H9B 0.9900
C10 C11 1.504(4)
C10 H10A 0.9900
C10 H10B 0.9900
C11 C12 1.442(5)
C11 H11A 0.9900
C11 H11B 0.9900
C12 H12A 0.9800
C12 H12B 0.9800
C12 H12C 0.9800
C13 C14 1.522(3)
C13 C20 1.537(3)
C13 P1 1.837(2)
C13 H13 1.0000
C14 C19 1.390(3)
C14 C15 1.404(3)
C15 C16 1.376(3)
C15 H15 0.9500
C16 C17 1.384(3)
C16 H16 0.9500
C17 C18 1.378(4)
C17 H17 0.9500
C18 C19 1.385(3)
C18 H18 0.9500
C19 H19 0.9500
C20 C21 1.413(3)
C20 C28 1.429(3)
C21 O1 1.262(3)
C21 C22 1.520(3)
C22 C23 1.386(4)
C22 C27 1.396(3)
C23 C24 1.398(3)
C23 H23 0.9500
C24 C25 1.378(4)
C24 H24 0.9500
C25 C26 1.361(4)
C25 H25 0.9500
C26 C27 1.391(3)
C26 H26 0.9500
C27 H27 0.9500
C28 O2 1.254(3)
C28 C29 1.514(3)
C29 C30 1.387(3)
C29 C34 1.385(3)
C30 C31 1.394(3)
C30 H30 0.9500
C31 C32 1.369(4)
C31 H31 0.9500
C32 C33 1.389(4)
C32 H32 0.9500
C33 C34 1.384(3)
C33 H33 0.9500
C34 H34 0.9500
